data_9001650
loop_
_publ_author_name
'Ni, Y.'
'Hughes, J. M.'
'Mariano, A. N.'

_publ_section_title
;
 Crystal chemistry of the monazite and xenotime structures
 Nd(PO4)
;
_journal_name_full 'American Mineralogist'
_journal_page_first 21
_journal_page_last 26
_journal_volume 80
_journal_year 1995
_chemical_formula_sum 'Nd O4 P'
_chemical_name_mineral Monazite-(Nd)
_space_group_IT_number 14
_symmetry_space_group_name_Hall '-P 2yn'
_symmetry_space_group_name_H-M 'P 1 21/n 1'
_cell_angle_alpha 90
_cell_angle_beta 103.68
_cell_angle_gamma 90
_cell_length_a 6.7352
_cell_length_b 6.9500
_cell_length_c 6.4049
_cell_formula_units_Z 4
_cell_volume 291.306
_database_code_amcsd 0001702
_exptl_crystal_density_diffrn 5.454
_cod_original_formula_sum 'Nd P O4'
_cod_database_code 9001650

loop_
_space_group_symop_operation_xyz
x,y,z
1/2+x,1/2-y,1/2+z
1/2-x,1/2+y,1/2-z
-x,-y,-z

loop_
_atom_site_label
_atom_site_fract_x
_atom_site_fract_y
_atom_site_fract_z
_atom_site_U_iso_or_equiv
Nd 0.28178 0.15806 0.09950 0.00355
P 0.30370 0.16260 0.61270 0.00380
O1 0.25020 0.00460 0.44300 0.00849
O2 0.38150 0.33310 0.49870 0.00773
O3 0.47470 0.10400 0.80730 0.00785
O4 0.12490 0.21530 0.71270 0.00659

loop_
_cod_related_entry_id
_cod_related_entry_database
_cod_related_entry_code
1 AMCSD 0001702
